data_2012547
loop_
_publ_author_name
'Jianping, Zhao '
'Muhammad, Ilias '
'Dunbar, D. Chuck '
'Khan, Ikhlas A. '
'Fischer, Nikolaus H. '
'Fronczek, Frank R.'

_publ_section_title
;
 Three ginkgolide hydrates from <i>Ginkgo biloba</i> L.: ginkgolide A
 monohydrate, ginkgolide C sesquihydrate and ginkgolide J dihydrate,
 all determined at 120K
;
_journal_issue 3
_journal_name_full 'Acta Crystallographica Section C'
_journal_page_first o195
_journal_page_last o198
_journal_paper_doi 10.1107/S0108270102000689
_journal_volume 58
_journal_year 2002
_chemical_formula_iupac 'C20 H24 O9, H2 O'
_chemical_formula_moiety 'C20 H24 O9, H2 O'
_chemical_formula_sum 'C20 H26 O10'
_chemical_formula_weight 426.41
_chemical_melting_point 583
_chemical_name_common 'ginkgolide A monohydrate'
_chemical_name_systematic
;
(1R,3S,3aS,4R,6aR,7aR,7bR,8S,10aS,11aS) 3-
(1,1dimethylethyl)hexahydro-4,7b-dihydroxy-8-methyl-9H-1,7a-
(epoxymethano)-1H,6aH-cyclopenta[c]furo[2,3b]furo[3',2':3,4]
cyclopenta[1,2-d]furan-5,9,12(4H)-trione monohydrate
;
_space_group_IT_number 19
_symmetry_cell_setting orthorhombic
_symmetry_space_group_name_Hall 'P 2ac 2ab'
_symmetry_space_group_name_H-M 'P 21 21 21'
_atom_sites_solution_hydrogens geom
_atom_sites_solution_primary direct
_atom_sites_solution_secondary difmap
_cell_angle_alpha 90
_cell_angle_beta 90
_cell_angle_gamma 90
_cell_formula_units_Z 4
_cell_length_a 8.931(2)
_cell_length_b 12.338(2)
_cell_length_c 17.779(3)
_cell_measurement_reflns_used 19931
_cell_measurement_temperature 120
_cell_measurement_theta_max 33.2
_cell_measurement_theta_min 2.5
_cell_volume 1959.1(6)
_computing_cell_refinement 'DENZO and SCALEPACK'
_computing_data_collection 'COLLECT (Nonius 2000)'
_computing_data_reduction 'DENZO and SCALEPACK (Otwinowski & Minor, 1997)'
_computing_molecular_graphics 'ORTEPIII (Burnett & Johnson, 1996)'
_computing_publication_material SHELXL97
_computing_structure_refinement 'SHELXL97 (Sheldrick, 1997)'
_computing_structure_solution 'SIR97 (Altomare et al., 1999)'
_diffrn_ambient_temperature 120
_diffrn_measured_fraction_theta_full .992
_diffrn_measured_fraction_theta_max .992
_diffrn_measurement_device 'KappaCCD (with Oxford Cryosystems Cryostream cooler)'
_diffrn_measurement_method '\w scans with \k offsets'
_diffrn_radiation_monochromator graphite
_diffrn_radiation_source 'fine-focus sealed tube'
_diffrn_radiation_type MoK\a
_diffrn_radiation_wavelength .71073
_diffrn_reflns_av_R_equivalents .017
_diffrn_reflns_av_sigmaI/netI .026
_diffrn_reflns_limit_h_max 13
_diffrn_reflns_limit_h_min -13
_diffrn_reflns_limit_k_max 18
_diffrn_reflns_limit_k_min -18
_diffrn_reflns_limit_l_max 27
_diffrn_reflns_limit_l_min -27
_diffrn_reflns_number 19931
_diffrn_reflns_theta_full 33.2
_diffrn_reflns_theta_max 33.2
_diffrn_reflns_theta_min 2.5
_diffrn_standards_decay_% <2
_diffrn_standards_number 0
_exptl_absorpt_coefficient_mu .117
_exptl_absorpt_correction_type none
_exptl_crystal_colour colorless
_exptl_crystal_density_diffrn 1.446
_exptl_crystal_density_method 'not measured'
_exptl_crystal_description fragment
_exptl_crystal_F_000 904
_exptl_crystal_size_max .48
_exptl_crystal_size_mid .37
_exptl_crystal_size_min .35
_refine_diff_density_max .29
_refine_diff_density_min -.21
_refine_ls_extinction_method none
_refine_ls_goodness_of_fit_ref 1.056
_refine_ls_hydrogen_treatment mixed
_refine_ls_matrix_type full
_refine_ls_number_parameters 283
_refine_ls_number_reflns 4144
_refine_ls_number_restraints 0
_refine_ls_restrained_S_all 1.056
_refine_ls_R_factor_all .036
_refine_ls_R_factor_gt .032
_refine_ls_shift/su_max <0.001
_refine_ls_shift/su_mean .000
_refine_ls_structure_factor_coef Fsqd
_refine_ls_weighting_details 'calc w = 1/[\s^2^(Fo^2^)+(0.0419P)^2^+0.3730P] where P = (Fo^2^+2Fc^2^)/3'
_refine_ls_weighting_scheme calc
_refine_ls_wR_factor_gt .080
_refine_ls_wR_factor_ref .083
_reflns_number_gt 3936
_reflns_number_total 4144
_reflns_threshold_expression I>2\s(I)
_cod_data_source_file bk1627.cif
_cod_data_source_block I
_cod_original_cell_volume 1959.2(6)
_cod_database_code 2012547
_cod_database_fobs_code 2012547

loop_
_symmetry_equiv_pos_as_xyz
'x, y, z'
'-x+1/2, -y, z+1/2'
'x+1/2, -y+1/2, -z'
'-x, y+1/2, -z+1/2'

loop_
_atom_site_label
_atom_site_fract_x
_atom_site_fract_y
_atom_site_fract_z
_atom_site_U_iso_or_equiv
_atom_site_adp_type
_atom_site_calc_flag
_atom_site_refinement_flags
_atom_site_occupancy
_atom_site_disorder_assembly
_atom_site_disorder_group
_atom_site_type_symbol
O2 .58578(10) .27144(8) .31825(5) .02002(18) Uani d . 1 . . O
H2O .6126 .2190 .3452 .030 Uiso calc R 1 . . H
O3 .24970(10) .41947(7) .27989(5) .01649(16) Uani d . 1 . . O
O4 .41751(11) .23326(9) .16733(5) .02142(19) Uani d . 1 . . O
O5 -.04901(11) .11715(7) .30436(5) .01907(17) Uani d . 1 . . O
H5O -.1284 .1001 .3268 .029 Uiso calc R 1 . . H
O6 -.07587(11) .27195(9) .42798(5) .02288(19) Uani d . 1 . . O
O7 .03324(10) .39217(7) .35017(5) .01712(16) Uani d . 1 . . O
O8 .50061(11) .40372(9) .17777(6) .0236(2) Uani d . 1 . . O
O9 .27240(10) .30683(7) .44388(5) .01737(17) Uani d . 1 . . O
O10 .28594(13) .47482(8) .48987(6) .0244(2) Uani d . 1 . . O
C1 .26641(14) .16387(10) .34871(7) .0164(2) Uani d . 1 . . C
H1A .1682 .1515 .3731 .020 Uiso calc R 1 . . H
H1B .3152 .0928 .3404 .020 Uiso calc R 1 . . H
C2 .36437(13) .23569(10) .39779(6) .0156(2) Uani d . 1 . . C
H2 .4345 .1917 .4293 .019 Uiso calc R 1 . . H
C3 .44985(13) .31425(10) .34594(7) .0160(2) Uani d . 1 . . C
C4 .34378(13) .32591(9) .27695(6) .01434(19) Uani d . 1 . . C
C5 .24565(13) .22449(9) .27271(6) .01373(18) Uani d . 1 . . C
C6 .30576(14) .16278(10) .20308(7) .0175(2) Uani d . 1 . . C
H6 .3491 .0908 .2171 .021 Uiso calc R 1 . . H
C7 .17387(15) .15090(11) .15005(7) .0191(2) Uani d . 1 . . C
H7A .1120 .0872 .1636 .023 Uiso calc R 1 . . H
H7B .2080 .1432 .0973 .023 Uiso calc R 1 . . H
C8 .08596(14) .25680(10) .16095(6) .0156(2) Uani d . 1 . . C
H8 .1523 .3154 .1409 .019 Uiso calc R 1 . . H
C9 .08828(12) .27060(9) .24849(6) .01333(18) Uani d . 1 . . C
C10 -.04446(13) .22997(10) .29420(6) .01510(19) Uani d . 1 . . C
H10 -.1383 .2525 .2678 .018 Uiso calc R 1 . . H
C11 -.03200(13) .29514(10) .36653(7) .0163(2) Uani d . 1 . . C
C12 .09822(13) .38938(9) .27503(6) .01452(19) Uani d . 1 . . C
H12 .0425 .4385 .2401 .017 Uiso calc R 1 . . H
C13 .43176(13) .32779(11) .20352(7) .0180(2) Uani d . 1 . . C
C14 .46471(14) .41759(10) .39373(7) .0179(2) Uani d . 1 . . C
H14 .4540 .4838 .3617 .021 Uiso calc R 1 . . H
C15 .33331(14) .40665(10) .44711(7) .0182(2) Uani d . 1 . . C
C16 .61053(16) .42162(13) .43927(9) .0270(3) Uani d . 1 . . C
H16A .6073 .4831 .4741 .041 Uiso calc R 1 . . H
H16B .6956 .4301 .4050 .041 Uiso calc R 1 . . H
H16C .6218 .3542 .4678 .041 Uiso calc R 1 . . H
C17 -.06227(15) .26571(11) .11536(7) .0189(2) Uani d . 1 . . C
C18 -.17177(17) .17144(12) .12845(8) .0257(3) Uani d . 1 . . C
H18A -.2021 .1702 .1814 .039 Uiso calc R 1 . . H
H18B -.1226 .1029 .1157 .039 Uiso calc R 1 . . H
H18C -.2603 .1812 .0966 .039 Uiso calc R 1 . . H
C19 -.01925(18) .26524(14) .03146(7) .0282(3) Uani d . 1 . . C
H19A .0253 .1951 .0184 .042 Uiso calc R 1 . . H
H19B .0533 .3231 .0217 .042 Uiso calc R 1 . . H
H19C -.1090 .2771 .0008 .042 Uiso calc R 1 . . H
C20 -.14044(16) .37442(11) .13101(8) .0227(2) Uani d . 1 . . C
H20A -.2285 .3813 .0984 .034 Uiso calc R 1 . . H
H20B -.0709 .4340 .1208 .034 Uiso calc R 1 . . H
H20C -.1718 .3772 .1838 .034 Uiso calc R 1 . . H
O1W .32204(11) .57887(8) .12744(6) .02132(18) Uani d . 1 . . O
H1W .372(3) .5233(17) .1416(12) .032 Uiso d . 1 . . H
H2W .301(2) .5633(17) .0835(12) .032 Uiso d . 1 . . H

loop_
_atom_site_aniso_label
_atom_site_aniso_U_11
_atom_site_aniso_U_22
_atom_site_aniso_U_33
_atom_site_aniso_U_12
_atom_site_aniso_U_13
_atom_site_aniso_U_23
O2 .0155(4) .0230(4) .0216(4) .0046(4) .0025(3) .0049(4)
O3 .0133(4) .0133(3) .0229(4) .0006(3) .0003(3) .0021(3)
O4 .0182(4) .0271(5) .0190(4) .0010(4) .0060(3) -.0002(4)
O5 .0197(4) .0137(3) .0238(4) -.0018(3) .0045(3) .0006(3)
O6 .0242(4) .0269(5) .0176(4) -.0017(4) .0067(3) .0003(4)
O7 .0192(4) .0154(4) .0168(3) -.0002(3) .0039(3) -.0022(3)
O8 .0178(4) .0277(5) .0252(4) .0012(4) .0049(3) .0101(4)
O9 .0179(4) .0184(4) .0158(3) .0007(3) .0015(3) .0011(3)
O10 .0306(5) .0213(4) .0212(4) .0029(4) .0015(4) -.0025(4)
C1 .0179(5) .0143(5) .0169(4) .0005(4) .0000(4) .0028(4)
C2 .0160(5) .0162(5) .0147(4) .0013(4) .0010(4) .0023(4)
C3 .0138(4) .0172(5) .0171(5) .0014(4) .0002(4) .0023(4)
C4 .0140(4) .0144(4) .0146(4) .0007(4) .0016(4) .0023(4)
C5 .0139(4) .0133(4) .0140(4) .0010(4) .0021(4) .0008(4)
C6 .0177(5) .0176(5) .0173(5) .0038(4) .0034(4) -.0005(4)
C7 .0215(5) .0192(5) .0165(5) .0027(5) .0012(4) -.0030(4)
C8 .0168(5) .0169(5) .0131(4) .0008(4) .0004(4) -.0002(4)
C9 .0134(4) .0130(4) .0136(4) .0011(4) .0014(4) .0005(4)
C10 .0154(5) .0143(4) .0156(4) -.0003(4) .0019(4) -.0006(4)
C11 .0142(5) .0166(5) .0181(5) .0008(4) .0023(4) -.0002(4)
C12 .0143(4) .0139(4) .0154(4) .0007(4) .0011(4) .0006(4)
C13 .0133(4) .0230(5) .0179(5) .0033(4) .0020(4) .0049(4)
C14 .0178(5) .0172(5) .0188(5) -.0017(4) -.0001(4) .0004(4)
C15 .0187(5) .0195(5) .0165(5) .0014(4) -.0024(4) .0013(4)
C16 .0213(6) .0284(7) .0314(7) -.0029(5) -.0064(5) -.0035(6)
C17 .0205(5) .0198(5) .0164(5) .0001(5) -.0026(4) .0007(4)
C18 .0268(6) .0251(6) .0253(6) -.0063(5) -.0068(5) -.0002(5)
C19 .0327(7) .0359(7) .0159(5) .0036(7) -.0035(5) .0004(5)
C20 .0209(6) .0221(6) .0252(6) .0034(5) -.0056(5) .0007(5)
O1W .0223(4) .0192(4) .0224(4) .0011(4) -.0016(4) -.0011(4)

loop_
_atom_type_symbol
_atom_type_description
_atom_type_scat_dispersion_real
_atom_type_scat_dispersion_imag
_atom_type_scat_source
C C .0033 .0016 'International Tables Vol C Tables 4.2.6.8 and 6.1.1.4'
H H .0000 .0000 'International Tables Vol C Tables 4.2.6.8 and 6.1.1.4'
O O .0106 .0060 'International Tables Vol C Tables 4.2.6.8 and 6.1.1.4'

loop_
_geom_angle_atom_site_label_1
_geom_angle_atom_site_label_2
_geom_angle_atom_site_label_3
_geom_angle
C3 O2 H2O 109.5
C12 O3 C4 110.52(9)
C13 O4 C6 111.89(9)
C10 O5 H5O 109.5
C11 O7 C12 110.20(9)
C15 O9 C2 110.34(9)
C2 C1 C5 106.67(9)
C2 C1 H1A 110.4
C5 C1 H1A 110.4
C2 C1 H1B 110.4
C5 C1 H1B 110.4
H1A C1 H1B 108.6
O9 C2 C1 110.49(10)
O9 C2 C3 103.72(9)
C1 C2 C3 107.97(9)
O9 C2 H2 111.5
C1 C2 H2 111.5
C3 C2 H2 111.5
O2 C3 C14 115.37(10)
O2 C3 C2 113.54(10)
C14 C3 C2 103.53(9)
O2 C3 C4 106.43(9)
C14 C3 C4 114.28(10)
C2 C3 C4 103.18(9)
O3 C4 C13 108.80(9)
O3 C4 C5 109.01(9)
C13 C4 C5 105.41(9)
O3 C4 C3 113.81(9)
C13 C4 C3 111.26(9)
C5 C4 C3 108.18(9)
C4 C5 C6 104.05(9)
C4 C5 C1 106.40(9)
C6 C5 C1 114.61(9)
C4 C5 C9 103.25(9)
C6 C5 C9 105.55(9)
C1 C5 C9 121.14(9)
O4 C6 C7 108.43(10)
O4 C6 C5 106.87(10)
C7 C6 C5 105.98(9)
O4 C6 H6 111.8
C7 C6 H6 111.8
C5 C6 H6 111.8
C6 C7 C8 103.68(10)
C6 C7 H7A 111.0
C8 C7 H7A 111.0
C6 C7 H7B 111.0
C8 C7 H7B 111.0
H7A C7 H7B 109.0
C7 C8 C17 115.41(10)
C7 C8 C9 102.18(9)
C17 C8 C9 121.42(10)
C7 C8 H8 105.5
C17 C8 H8 105.5
C9 C8 H8 105.5
C10 C9 C12 101.22(9)
C10 C9 C8 118.98(10)
C12 C9 C8 114.09(9)
C10 C9 C5 115.45(9)
C12 C9 C5 102.01(9)
C8 C9 C5 104.13(9)
O5 C10 C11 114.68(10)
O5 C10 C9 114.69(10)
C11 C10 C9 102.73(9)
O5 C10 H10 108.1
C11 C10 H10 108.1
C9 C10 H10 108.1
O6 C11 O7 123.06(11)
O6 C11 C10 128.49(11)
O7 C11 C10 108.38(10)
O3 C12 O7 108.71(9)
O3 C12 C9 108.98(9)
O7 C12 C9 106.26(9)
O3 C12 H12 110.9
O7 C12 H12 110.9
C9 C12 H12 110.9
O8 C13 O4 122.76(12)
O8 C13 C4 126.71(12)
O4 C13 C4 110.46(10)
C15 C14 C16 109.25(10)
C15 C14 C3 101.85(10)
C16 C14 C3 113.06(11)
C15 C14 H14 110.8
C16 C14 H14 110.8
C3 C14 H14 110.8
O10 C15 O9 121.40(12)
O10 C15 C14 127.04(12)
O9 C15 C14 111.54(10)
C14 C16 H16A 109.5
C14 C16 H16B 109.5
H16A C16 H16B 109.5
C14 C16 H16C 109.5
H16A C16 H16C 109.5
H16B C16 H16C 109.5
C18 C17 C20 110.10(11)
C18 C17 C19 107.61(11)
C20 C17 C19 106.97(11)
C18 C17 C8 114.14(10)
C20 C17 C8 110.71(10)
C19 C17 C8 106.97(11)
C17 C18 H18A 109.5
C17 C18 H18B 109.5
H18A C18 H18B 109.5
C17 C18 H18C 109.5
H18A C18 H18C 109.5
H18B C18 H18C 109.5
C17 C19 H19A 109.5
C17 C19 H19B 109.5
H19A C19 H19B 109.5
C17 C19 H19C 109.5
H19A C19 H19C 109.5
H19B C19 H19C 109.5
C17 C20 H20A 109.5
C17 C20 H20B 109.5
H20A C20 H20B 109.5
C17 C20 H20C 109.5
H20A C20 H20C 109.5
H20B C20 H20C 109.5
H1W O1W H2W 102.1(19)

loop_
_geom_bond_atom_site_label_1
_geom_bond_atom_site_label_2
_geom_bond_site_symmetry_2
_geom_bond_distance
_geom_bond_publ_flag
O2 C3 . 1.413(2) ?
O2 H2O . .8400 ?
O3 C12 . 1.406(2) ?
O3 C4 . 1.429(2) ?
O4 C13 . 1.338(2) ?
O4 C6 . 1.469(2) ?
O5 C10 . 1.404(2) ?
O5 H5O . .8400 ?
O6 C11 . 1.196(2) ?
O7 C11 . 1.363(2) ?
O7 C12 . 1.457(2) ?
O8 C13 . 1.210(2) ?
O9 C15 . 1.348(2) ?
O9 C2 . 1.455(2) ?
O10 C15 . 1.210(2) ?
C1 C2 . 1.521(2) ?
C1 C5 . 1.555(2) ?
C1 H1A . .9900 ?
C1 H1B . .9900 ?
C2 C3 . 1.540(2) ?
C2 H2 . 1.0000 ?
C3 C14 . 1.538(2) ?
C3 C4 . 1.556(2) ?
C4 C13 . 1.524(2) ?
C4 C5 . 1.530(2) ?
C5 C6 . 1.549(2) ?
C5 C9 . 1.576(2) ?
C6 C7 . 1.516(2) ?
C6 H6 . 1.0000 ?
C7 C8 . 1.537(2) ?
C7 H7A . .9900 ?
C7 H7B . .9900 ?
C8 C17 . 1.556(2) ?
C8 C9 . 1.566(2) ?
C8 H8 . 1.0000 ?
C9 C10 . 1.522(2) ?
C9 C12 . 1.542(2) ?
C10 C11 . 1.521(2) ?
C10 H10 . 1.0000 ?
C12 H12 . 1.0000 ?
C14 C15 . 1.515(2) ?
C14 C16 . 1.534(2) ?
C14 H14 . 1.0000 ?
C16 H16A . .9800 ?
C16 H16B . .9800 ?
C16 H16C . .9800 ?
C17 C18 . 1.537(2) ?
C17 C20 . 1.538(2) ?
C17 C19 . 1.540(2) ?
C18 H18A . .9800 ?
C18 H18B . .9800 ?
C18 H18C . .9800 ?
C19 H19A . .9800 ?
C19 H19B . .9800 ?
C19 H19C . .9800 ?
C20 H20A . .9800 ?
C20 H20B . .9800 ?
C20 H20C . .9800 ?
O1W H1W . .86(2) ?
O1W H2W . .83(2) ?

loop_
_geom_hbond_atom_site_label_D
_geom_hbond_atom_site_label_H
_geom_hbond_atom_site_label_A
_geom_hbond_site_symmetry_A
_geom_hbond_distance_DH
_geom_hbond_distance_HA
_geom_hbond_distance_DA
_geom_hbond_angle_DHA
O2 H2O O1W 4_645 .84 1.89 2.694(2) 160
O5 H5O O1W 4_545 .84 1.93 2.764(2) 172
O1W H1W O8 . .86(2) 1.98(2) 2.831(2) 175(2)
O1W H2W O10 2_564 .83(2) 1.90(2) 2.711(2) 169(2)

loop_
_geom_torsion_atom_site_label_1
_geom_torsion_atom_site_label_2
_geom_torsion_atom_site_label_3
_geom_torsion_atom_site_label_4
_geom_torsion
C15 O9 C2 C1 -139.48(10)
C15 O9 C2 C3 -23.99(12)
C5 C1 C2 O9 92.01(11)
C5 C1 C2 C3 -20.79(12)
O9 C2 C3 O2 155.81(9)
C1 C2 C3 O2 -86.93(12)
O9 C2 C3 C14 29.98(11)
C1 C2 C3 C14 147.23(10)
O9 C2 C3 C4 -89.42(10)
C1 C2 C3 C4 27.84(12)
C12 O3 C4 C13 112.18(10)
C12 O3 C4 C5 -2.29(12)
C12 O3 C4 C3 -123.14(10)
O2 C3 C4 O3 -143.58(9)
C14 C3 C4 O3 -15.03(14)
C2 C3 C4 O3 96.64(11)
O2 C3 C4 C13 -20.23(13)
C14 C3 C4 C13 108.32(11)
C2 C3 C4 C13 -140.01(10)
O2 C3 C4 C5 95.11(11)
C14 C3 C4 C5 -136.35(10)
C2 C3 C4 C5 -24.67(12)
O3 C4 C5 C6 126.92(9)
C13 C4 C5 C6 10.27(11)
C3 C4 C5 C6 -108.84(10)
O3 C4 C5 C1 -111.67(10)
C13 C4 C5 C1 131.68(9)
C3 C4 C5 C1 12.57(12)
O3 C4 C5 C9 16.88(11)
C13 C4 C5 C9 -99.78(10)
C3 C4 C5 C9 141.11(9)
C2 C1 C5 C4 4.88(12)
C2 C1 C5 C6 119.29(11)
C2 C1 C5 C9 -112.30(11)
C13 O4 C6 C7 112.67(11)
C13 O4 C6 C5 -1.17(13)
C4 C5 C6 O4 -6.06(12)
C1 C5 C6 O4 -121.83(10)
C9 C5 C6 O4 102.29(10)
C4 C5 C6 C7 -121.56(10)
C1 C5 C6 C7 122.67(11)
C9 C5 C6 C7 -13.21(12)
O4 C6 C7 C8 -78.97(11)
C5 C6 C7 C8 35.47(12)
C6 C7 C8 C17 -177.37(10)
C6 C7 C8 C9 -43.50(12)
C7 C8 C9 C10 -95.57(12)
C17 C8 C9 C10 34.69(16)
C7 C8 C9 C12 145.01(10)
C17 C8 C9 C12 -84.73(14)
C7 C8 C9 C5 34.67(11)
C17 C8 C9 C5 164.93(10)
C4 C5 C9 C10 -132.25(10)
C6 C5 C9 C10 118.82(11)
C1 C5 C9 C10 -13.49(15)
C4 C5 C9 C12 -23.49(10)
C6 C5 C9 C12 -132.43(9)
C1 C5 C9 C12 95.26(11)
C4 C5 C9 C8 95.44(10)
C6 C5 C9 C8 -13.49(11)
C1 C5 C9 C8 -145.80(10)
C12 C9 C10 O5 -157.45(10)
C8 C9 C10 O5 76.71(13)
C5 C9 C10 O5 -48.22(14)
C12 C9 C10 C11 -32.36(11)
C8 C9 C10 C11 -158.20(10)
C5 C9 C10 C11 76.87(12)
C12 O7 C11 O6 169.98(12)
C12 O7 C11 C10 -13.07(13)
O5 C10 C11 O6 -28.67(19)
C9 C10 C11 O6 -153.76(13)
O5 C10 C11 O7 154.60(10)
C9 C10 C11 O7 29.50(12)
C4 O3 C12 O7 101.34(10)
C4 O3 C12 C9 -14.06(12)
C11 O7 C12 O3 -125.77(10)
C11 O7 C12 C9 -8.61(12)
C10 C9 C12 O3 142.97(9)
C8 C9 C12 O3 -88.00(12)
C5 C9 C12 O3 23.62(11)
C10 C9 C12 O7 25.99(11)
C8 C9 C12 O7 155.02(9)
C5 C9 C12 O7 -93.36(10)
C6 O4 C13 O8 -168.83(11)
C6 O4 C13 C4 8.17(13)
O3 C4 C13 O8 48.26(16)
C5 C4 C13 O8 165.05(12)
C3 C4 C13 O8 -77.91(15)
O3 C4 C13 O4 -128.59(10)
C5 C4 C13 O4 -11.80(13)
C3 C4 C13 O4 105.24(11)
O2 C3 C14 C15 -149.59(10)
C2 C3 C14 C15 -24.93(11)
C4 C3 C14 C15 86.53(11)
O2 C3 C14 C16 -32.50(15)
C2 C3 C14 C16 92.16(12)
C4 C3 C14 C16 -156.38(11)
C2 O9 C15 O10 -170.55(12)
C2 O9 C15 C14 7.87(13)
C16 C14 C15 O10 70.15(17)
C3 C14 C15 O10 -170.04(13)
C16 C14 C15 O9 -108.16(12)
C3 C14 C15 O9 11.65(13)
C7 C8 C17 C18 54.85(14)
C9 C8 C17 C18 -69.48(15)
C7 C8 C17 C20 179.74(10)
C9 C8 C17 C20 55.41(15)
C7 C8 C17 C19 -64.05(14)
C9 C8 C17 C19 171.62(11)

loop_
_cod_related_entry_id
_cod_related_entry_database
_cod_related_entry_code
1 ChemSpider 26231085
